data_7054797
loop_
_publ_author_name
'Yuan, Qingbing'
'Zhou, Shuangliu'
'Zhu, Xiancui'
'Wei, Yun'
'Wang, Shaowu'
'Mu, Xiaolong'
'Yao, Fangshi'
'Zhang, Guangchao'
'Chen, Zheng'

_publ_section_title
;
 Heterometallic rare-earth metal complexes with imino-functionalized
 8-hydroxyquinolyl ligands: synthesis, characterization and catalytic
 activity towards hydrophosphinylation of trans-\b-nitroalkene
;
_journal_issue 10
_journal_name_full 'New J. Chem.'
_journal_page_first 7626
_journal_paper_doi 10.1039/C5NJ00409H
_journal_volume 39
_journal_year 2015
_chemical_formula_sum 'C56 H82 Li N6 O2 Si4 Sm'
_chemical_formula_weight 1140.93
_chemical_name_systematic
; 
 ? 
;
_space_group_IT_number 14
_symmetry_cell_setting monoclinic
_symmetry_space_group_name_Hall '-P 2yn'
_symmetry_space_group_name_H-M 'P 1 21/n 1'
_atom_sites_solution_hydrogens geom
_atom_sites_solution_primary direct
_atom_sites_solution_secondary difmap
_audit_block_doi 10.5517/cc1462s6
_audit_creation_method SHELXL-97
_audit_update_record
;
2015-03-25 deposited with the CCDC.
2015-05-08 downloaded from the CCDC.
;
_cell_angle_alpha 90.00
_cell_angle_beta 104.0710(10)
_cell_angle_gamma 90.00
_cell_formula_units_Z 4
_cell_length_a 16.5667(12)
_cell_length_b 17.4682(12)
_cell_length_c 22.5078(16)
_cell_measurement_temperature 293(2)
_cell_volume 6318.1(8)
_computing_cell_refinement 'Bruker SMART'
_computing_data_collection 'Bruker SMART'
_computing_data_reduction 'Bruker SAINT'
_computing_molecular_graphics 'Bruker SHELXTL'
_computing_publication_material 'Bruker SHELXTL'
_computing_structure_refinement 'SHELXL-97 (Sheldrick, 1997)'
_computing_structure_solution 'SHELXS-97 (Sheldrick, 1990)'
_diffrn_ambient_temperature 293(2)
_diffrn_measured_fraction_theta_full 0.990
_diffrn_measured_fraction_theta_max 0.990
_diffrn_radiation_monochromator graphite
_diffrn_radiation_source 'fine-focus sealed tube'
_diffrn_radiation_type MoK\a
_diffrn_radiation_wavelength 0.71073
_diffrn_reflns_av_R_equivalents 0.0405
_diffrn_reflns_av_unetI/netI 0.0435
_diffrn_reflns_limit_h_max 21
_diffrn_reflns_limit_h_min -21
_diffrn_reflns_limit_k_max 20
_diffrn_reflns_limit_k_min -22
_diffrn_reflns_limit_l_max 29
_diffrn_reflns_limit_l_min -28
_diffrn_reflns_number 54457
_diffrn_reflns_theta_full 27.80
_diffrn_reflns_theta_max 27.80
_diffrn_reflns_theta_min 1.49
_exptl_absorpt_coefficient_mu 1.046
_exptl_absorpt_correction_T_max 0.8848
_exptl_absorpt_correction_T_min 0.8589
_exptl_absorpt_correction_type multi-scan
_exptl_crystal_colour yellow
_exptl_crystal_density_diffrn 1.199
_exptl_crystal_density_method 'not measured'
_exptl_crystal_description block
_exptl_crystal_F_000 2388
_exptl_crystal_size_max 0.15
_exptl_crystal_size_mid 0.13
_exptl_crystal_size_min 0.12
_refine_diff_density_max 1.523
_refine_diff_density_min -0.714
_refine_diff_density_rms 0.059
_refine_ls_extinction_method none
_refine_ls_goodness_of_fit_ref 1.022
_refine_ls_hydrogen_treatment mixed
_refine_ls_matrix_type full
_refine_ls_number_parameters 651
_refine_ls_number_reflns 14810
_refine_ls_number_restraints 18
_refine_ls_restrained_S_all 1.040
_refine_ls_R_factor_all 0.0846
_refine_ls_R_factor_gt 0.0442
_refine_ls_shift/su_max 0.001
_refine_ls_shift/su_mean 0.000
_refine_ls_structure_factor_coef Fsqd
_refine_ls_weighting_details 'calc w=1/[\s^2^(Fo^2^)+(0.0460P)^2^+2.9677P] where P=(Fo^2^+2Fc^2^)/3'
_refine_ls_weighting_scheme calc
_refine_ls_wR_factor_gt 0.0982
_refine_ls_wR_factor_ref 0.1151
_reflns_number_gt 9364
_reflns_number_total 14810
_reflns_threshold_expression >2sigma(I)
_cod_data_source_file c5nj00409h2.cif
_cod_data_source_block 5
_cod_depositor_comments
;
The following automatic conversions were performed:

'_symmetry_cell_setting' value 'Monoclinic' changed to 'monoclinic'
according to
/usr/data/users/saulius/crontab/automatic-downloads/rss-feeds/RSC/lib/dictionaries/cif_core.dic
dictionary named 'cif_core.dic' version 2.4.2 from 2011-04-26.

Automatic conversion script
Id: cif_fix_values 3271 2015-04-21 07:52:19Z andrius 

 Adding full bibliography for 7054794--7054799.cif.
;
_cod_original_sg_symbol_H-M P2(1)/n
_cod_database_code 7054797

loop_
_symmetry_equiv_pos_as_xyz
'x, y, z'
'-x+1/2, y+1/2, -z+1/2'
'-x, -y, -z'
'x-1/2, -y-1/2, z-1/2'

loop_
_atom_site_label
_atom_site_type_symbol
_atom_site_fract_x
_atom_site_fract_y
_atom_site_fract_z
_atom_site_U_iso_or_equiv
_atom_site_adp_type
_atom_site_occupancy
_atom_site_symmetry_multiplicity
_atom_site_calc_flag
_atom_site_refinement_flags
C1 C 0.8856(2) 0.3192(2) 0.99844(17) 0.0583(9) Uani 1 1 d .
C2 C 0.9498(3) 0.3264(2) 1.0515(2) 0.0747(11) Uani 1 1 d .
H2 H 0.9895 0.3647 1.0543 0.090 Uiso 1 1 calc R
C3 C 0.9541(3) 0.2772(3) 1.0991(2) 0.0761(12) Uani 1 1 d .
H3 H 0.9979 0.2807 1.1338 0.091 Uiso 1 1 calc R
C4 C 0.8919(2) 0.2208(2) 1.09593(17) 0.0609(9) Uani 1 1 d .
C5 C 0.8894(3) 0.1680(3) 1.14281(18) 0.0736(11) Uani 1 1 d .
H5 H 0.9314 0.1678 1.1788 0.088 Uiso 1 1 calc R
C6 C 0.8261(3) 0.1179(3) 1.13534(19) 0.0779(12) Uani 1 1 d .
H6 H 0.8257 0.0827 1.1663 0.094 Uiso 1 1 calc R
C7 C 0.7609(2) 0.1171(2) 1.08249(18) 0.0686(10) Uani 1 1 d .
H7 H 0.7179 0.0818 1.0791 0.082 Uiso 1 1 calc R
C8 C 0.7597(2) 0.1679(2) 1.03536(15) 0.0538(8) Uani 1 1 d .
C9 C 0.8276(2) 0.2194(2) 1.04140(15) 0.0515(8) Uani 1 1 d .
C10 C 0.8764(2) 0.3726(2) 0.94495(17) 0.0620(9) Uani 1 1 d .
H10 H 0.8328 0.3653 0.9105 0.074 Uiso 1 1 calc R
C11 C 0.9098(2) 0.4779(2) 0.89540(17) 0.0628(9) Uani 1 1 d .
C12 C 0.9587(3) 0.4743(2) 0.85374(19) 0.0689(10) Uani 1 1 d .
C13 C 0.9473(3) 0.5282(3) 0.8080(2) 0.0813(12) Uani 1 1 d .
H13 H 0.9785 0.5250 0.7789 0.098 Uiso 1 1 calc R
C14 C 0.8913(3) 0.5861(3) 0.8043(2) 0.0919(14) Uani 1 1 d .
H14 H 0.8857 0.6232 0.7740 0.110 Uiso 1 1 calc R
C15 C 0.8433(3) 0.5887(3) 0.8462(2) 0.1006(16) Uani 1 1 d .
H15 H 0.8048 0.6281 0.8435 0.121 Uiso 1 1 calc R
C16 C 0.8500(3) 0.5354(3) 0.8918(2) 0.0856(13) Uani 1 1 d .
C17 C 1.0201(4) 0.4104(3) 0.8556(3) 0.1104(19) Uani 1 1 d .
H17 H 1.0308 0.3862 0.8960 0.133 Uiso 1 1 calc R
C18 C 0.9792(6) 0.3499(4) 0.8066(3) 0.182(4) Uani 1 1 d .
H18A H 0.9292 0.3309 0.8157 0.274 Uiso 1 1 calc R
H18B H 1.0172 0.3083 0.8071 0.274 Uiso 1 1 calc R
H18C H 0.9659 0.3732 0.7668 0.274 Uiso 1 1 calc R
C19 C 1.1018(4) 0.4374(5) 0.8450(4) 0.202(4) Uani 1 1 d .
H19A H 1.0919 0.4649 0.8070 0.304 Uiso 1 1 calc R
H19B H 1.1367 0.3940 0.8433 0.304 Uiso 1 1 calc R
H19C H 1.1288 0.4704 0.8779 0.304 Uiso 1 1 calc R
C20 C 0.7945(4) 0.5394(4) 0.9375(3) 0.123(2) Uani 1 1 d U
H20 H 0.7959 0.4892 0.9571 0.148 Uiso 1 1 calc R
C21 C 0.7083(4) 0.5586(5) 0.9100(3) 0.167(3) Uani 1 1 d U
H21A H 0.6748 0.5458 0.9379 0.250 Uiso 1 1 calc R
H21B H 0.6893 0.5302 0.8727 0.250 Uiso 1 1 calc R
H21C H 0.7038 0.6124 0.9012 0.250 Uiso 1 1 calc R
C22 C 0.8296(5) 0.5935(7) 0.9831(4) 0.234(4) Uani 1 1 d U
H22A H 0.8241 0.6439 0.9655 0.351 Uiso 1 1 calc R
H22B H 0.8875 0.5821 0.9993 0.351 Uiso 1 1 calc R
H22C H 0.8011 0.5913 1.0154 0.351 Uiso 1 1 calc R
C23 C 0.7571(2) 0.2247(2) 0.79340(15) 0.0515(8) Uani 1 1 d .
C24 C 0.7481(3) 0.2545(2) 0.73435(17) 0.0669(10) Uani 1 1 d .
H24 H 0.7784 0.2341 0.7083 0.080 Uiso 1 1 calc R
C25 C 0.6948(3) 0.3133(2) 0.71549(17) 0.0696(11) Uani 1 1 d .
H25 H 0.6875 0.3321 0.6759 0.084 Uiso 1 1 calc R
C26 C 0.6507(2) 0.3462(2) 0.75463(16) 0.0565(9) Uani 1 1 d .
C27 C 0.5957(3) 0.4088(2) 0.73927(19) 0.0756(12) Uani 1 1 d .
H27 H 0.5873 0.4317 0.7009 0.091 Uiso 1 1 calc R
C28 C 0.5557(3) 0.4352(3) 0.7804(2) 0.0838(13) Uani 1 1 d .
H28 H 0.5194 0.4763 0.7698 0.101 Uiso 1 1 calc R
C29 C 0.5673(2) 0.4026(2) 0.83845(19) 0.0739(11) Uani 1 1 d .
H29 H 0.5383 0.4224 0.8655 0.089 Uiso 1 1 calc R
C30 C 0.6202(2) 0.3422(2) 0.85657(16) 0.0567(9) Uani 1 1 d .
C31 C 0.66371(19) 0.31355(19) 0.81377(15) 0.0490(8) Uani 1 1 d .
C32 C 0.8113(2) 0.1587(2) 0.81605(17) 0.0596(9) Uani 1 1 d .
H32 H 0.8368 0.1329 0.7894 0.072 Uiso 1 1 calc R
C33 C 0.8780(2) 0.0722(2) 0.88987(15) 0.0562(9) Uani 1 1 d .
C34 C 0.9630(2) 0.0765(2) 0.89082(16) 0.0625(9) Uani 1 1 d .
C35 C 1.0114(2) 0.0125(3) 0.91177(18) 0.0725(11) Uani 1 1 d .
H35 H 1.0679 0.0137 0.9129 0.087 Uiso 1 1 calc R
C36 C 0.9784(3) -0.0520(2) 0.93071(17) 0.0730(11) Uani 1 1 d .
H36 H 1.0123 -0.0942 0.9439 0.088 Uiso 1 1 calc R
C37 C 0.8953(2) -0.0548(2) 0.93025(16) 0.0656(10) Uani 1 1 d .
H37 H 0.8735 -0.0989 0.9434 0.079 Uiso 1 1 calc R
C38 C 0.8438(2) 0.0073(2) 0.91054(16) 0.0584(9) Uani 1 1 d .
C39 C 1.0038(2) 0.1480(3) 0.8738(2) 0.0752(11) Uani 1 1 d .
H39 H 0.9589 0.1830 0.8542 0.090 Uiso 1 1 calc R
C40 C 1.0554(5) 0.1334(4) 0.8281(3) 0.171(3) Uani 1 1 d .
H40A H 1.0818 0.1802 0.8206 0.256 Uiso 1 1 calc R
H40B H 1.0202 0.1151 0.7904 0.256 Uiso 1 1 calc R
H40C H 1.0972 0.0957 0.8443 0.256 Uiso 1 1 calc R
C41 C 1.0544(4) 0.1883(3) 0.9298(3) 0.124(2) Uani 1 1 d .
H41A H 1.0194 0.2007 0.9567 0.186 Uiso 1 1 calc R
H41B H 1.0776 0.2344 0.9177 0.186 Uiso 1 1 calc R
H41C H 1.0987 0.1553 0.9507 0.186 Uiso 1 1 calc R
C42 C 0.7518(2) 0.0032(2) 0.90887(19) 0.0700(11) Uani 1 1 d .
H42 H 0.7325 0.0560 0.9109 0.084 Uiso 1 1 calc R
C43 C 0.7029(3) -0.0300(3) 0.8486(3) 0.121(2) Uani 1 1 d .
H43A H 0.7166 -0.0029 0.8153 0.182 Uiso 1 1 calc R
H43B H 0.6444 -0.0252 0.8459 0.182 Uiso 1 1 calc R
H43C H 0.7168 -0.0832 0.8464 0.182 Uiso 1 1 calc R
C44 C 0.7340(3) -0.0393(3) 0.9633(3) 0.1123(18) Uani 1 1 d .
H44A H 0.7476 -0.0925 0.9608 0.168 Uiso 1 1 calc R
H44B H 0.6761 -0.0344 0.9627 0.168 Uiso 1 1 calc R
H44C H 0.7671 -0.0180 1.0006 0.168 Uiso 1 1 calc R
C45 C 0.5392(3) 0.0915(3) 0.8798(3) 0.138(3) Uani 1 1 d .
H45A H 0.5874 0.1217 0.8792 0.208 Uiso 1 1 calc R
H45B H 0.5355 0.0494 0.8519 0.208 Uiso 1 1 calc R
H45C H 0.5437 0.0723 0.9204 0.208 Uiso 1 1 calc R
C46 C 0.4440(4) 0.1874(4) 0.7777(2) 0.123(2) Uani 1 1 d .
H46A H 0.3965 0.2196 0.7626 0.184 Uiso 1 1 calc R
H46B H 0.4419 0.1444 0.7507 0.184 Uiso 1 1 calc R
H46C H 0.4940 0.2161 0.7794 0.184 Uiso 1 1 calc R
C47 C 0.3521(4) 0.0883(3) 0.8497(3) 0.148(3) Uani 1 1 d .
H47A H 0.3529 0.0669 0.8891 0.222 Uiso 1 1 calc R
H47B H 0.3543 0.0477 0.8213 0.222 Uiso 1 1 calc R
H47C H 0.3018 0.1172 0.8353 0.222 Uiso 1 1 calc R
C48 C 0.3293(4) 0.3331(4) 0.8320(3) 0.148(3) Uani 1 1 d .
H48A H 0.3736 0.3518 0.8152 0.222 Uiso 1 1 calc R
H48B H 0.2936 0.3749 0.8366 0.222 Uiso 1 1 calc R
H48C H 0.2978 0.2955 0.8050 0.222 Uiso 1 1 calc R
C49 C 0.2878(4) 0.2474(4) 0.9375(5) 0.175(4) Uani 1 1 d .
H49A H 0.2574 0.2113 0.9083 0.262 Uiso 1 1 calc R
H49B H 0.2511 0.2876 0.9436 0.262 Uiso 1 1 calc R
H49C H 0.3102 0.2219 0.9757 0.262 Uiso 1 1 calc R
C50 C 0.4201(3) 0.3692(3) 0.9608(2) 0.0948(15) Uani 1 1 d .
H50A H 0.4408 0.3497 1.0016 0.142 Uiso 1 1 calc R
H50B H 0.3781 0.4071 0.9608 0.142 Uiso 1 1 calc R
H50C H 0.4649 0.3919 0.9469 0.142 Uiso 1 1 calc R
C51 C 0.5097(3) 0.1251(3) 1.0556(2) 0.1075(17) Uani 1 1 d .
H51A H 0.4706 0.1418 1.0191 0.161 Uiso 1 1 calc R
H51B H 0.4850 0.0856 1.0750 0.161 Uiso 1 1 calc R
H51C H 0.5587 0.1056 1.0452 0.161 Uiso 1 1 calc R
C52 C 0.4416(4) 0.2410(3) 1.1303(3) 0.136(3) Uani 1 1 d .
H52A H 0.4548 0.2815 1.1600 0.204 Uiso 1 1 calc R
H52B H 0.4174 0.1989 1.1473 0.204 Uiso 1 1 calc R
H52C H 0.4028 0.2594 1.0943 0.204 Uiso 1 1 calc R
C53 C 0.6097(4) 0.1697(4) 1.1809(2) 0.136(2) Uani 1 1 d .
H53A H 0.6617 0.1552 1.1724 0.204 Uiso 1 1 calc R
H53B H 0.5845 0.1257 1.1946 0.204 Uiso 1 1 calc R
H53C H 0.6193 0.2083 1.2122 0.204 Uiso 1 1 calc R
C54 C 0.6703(4) 0.4086(3) 1.0442(3) 0.1172(19) Uani 1 1 d .
H54A H 0.7074 0.3763 1.0287 0.176 Uiso 1 1 calc R
H54B H 0.6990 0.4542 1.0613 0.176 Uiso 1 1 calc R
H54C H 0.6236 0.4221 1.0113 0.176 Uiso 1 1 calc R
C55 C 0.5655(4) 0.4234(3) 1.1347(3) 0.130(2) Uani 1 1 d .
H55A H 0.5193 0.4388 1.1021 0.195 Uiso 1 1 calc R
H55B H 0.5970 0.4678 1.1516 0.195 Uiso 1 1 calc R
H55C H 0.5451 0.3982 1.1661 0.195 Uiso 1 1 calc R
C56 C 0.7281(4) 0.3385(4) 1.1666(3) 0.165(3) Uani 1 1 d .
H56A H 0.7122 0.3246 1.2035 0.248 Uiso 1 1 calc R
H56B H 0.7616 0.3840 1.1738 0.248 Uiso 1 1 calc R
H56C H 0.7595 0.2975 1.1548 0.248 Uiso 1 1 calc R
Li1 Li 0.7398(4) 0.2232(4) 0.9205(3) 0.0701(18) Uani 1 1 d .
N1 N 0.82667(17) 0.26688(15) 0.99296(13) 0.0509(7) Uani 1 1 d .
N2 N 0.92536(19) 0.42567(19) 0.94579(15) 0.0683(8) Uani 1 1 d .
N3 N 0.71585(16) 0.25352(15) 0.83182(13) 0.0502(6) Uani 1 1 d .
N4 N 0.82361(17) 0.13642(16) 0.87067(13) 0.0541(7) Uani 1 1 d .
N5 N 0.45050(18) 0.22342(18) 0.90820(16) 0.0679(9) Uani 1 1 d .
N6 N 0.58238(19) 0.27638(18) 1.07325(14) 0.0649(8) Uani 1 1 d .
O1 O 0.69649(14) 0.17136(14) 0.98500(10) 0.0598(6) Uani 1 1 d .
O2 O 0.63301(14) 0.30813(15) 0.91088(11) 0.0645(7) Uani 1 1 d .
Si1 Si 0.44361(7) 0.15223(8) 0.85615(6) 0.0830(4) Uani 1 1 d .
Si2 Si 0.37406(7) 0.28885(8) 0.90840(7) 0.0870(4) Uani 1 1 d .
Si3 Si 0.53887(9) 0.20834(9) 1.10976(6) 0.0904(4) Uani 1 1 d .
Si4 Si 0.63303(8) 0.35666(8) 1.10431(6) 0.0794(3) Uani 1 1 d .
Sm1 Sm 0.577544(11) 0.241918(11) 0.974495(9) 0.05798(8) Uani 1 1 d .

loop_
_atom_site_aniso_label
_atom_site_aniso_U_11
_atom_site_aniso_U_22
_atom_site_aniso_U_33
_atom_site_aniso_U_23
_atom_site_aniso_U_13
_atom_site_aniso_U_12
C1 0.056(2) 0.060(2) 0.059(2) -0.0004(18) 0.0137(18) 0.0034(17)
C2 0.069(2) 0.076(3) 0.079(3) -0.005(2) 0.018(2) -0.010(2)
C3 0.067(2) 0.091(3) 0.061(3) -0.005(2) -0.001(2) 0.005(2)
C4 0.059(2) 0.068(2) 0.054(2) 0.0009(18) 0.0101(17) 0.0181(18)
C5 0.075(3) 0.089(3) 0.052(2) 0.014(2) 0.0056(19) 0.024(2)
C6 0.094(3) 0.080(3) 0.061(3) 0.028(2) 0.022(2) 0.025(3)
C7 0.075(3) 0.069(3) 0.065(3) 0.019(2) 0.023(2) 0.012(2)
C8 0.0567(19) 0.059(2) 0.049(2) 0.0119(16) 0.0180(16) 0.0179(16)
C9 0.0540(19) 0.055(2) 0.048(2) 0.0069(16) 0.0160(15) 0.0172(16)
C10 0.057(2) 0.068(2) 0.062(2) -0.0036(19) 0.0166(17) -0.0080(18)
C11 0.068(2) 0.064(2) 0.058(2) 0.0054(19) 0.0173(18) -0.0004(19)
C12 0.078(3) 0.067(3) 0.066(3) 0.001(2) 0.025(2) 0.004(2)
C13 0.087(3) 0.093(3) 0.071(3) 0.008(2) 0.032(2) 0.006(3)
C14 0.099(3) 0.088(3) 0.090(4) 0.027(3) 0.028(3) 0.007(3)
C15 0.101(4) 0.099(4) 0.109(4) 0.031(3) 0.040(3) 0.037(3)
C16 0.092(3) 0.092(3) 0.081(3) 0.017(3) 0.037(3) 0.029(3)
C17 0.143(5) 0.108(4) 0.103(4) 0.029(3) 0.073(4) 0.046(4)
C18 0.315(11) 0.094(5) 0.182(7) -0.005(5) 0.145(8) 0.039(6)
C19 0.128(6) 0.279(11) 0.234(9) 0.095(8) 0.110(6) 0.101(6)
C20 0.141(5) 0.124(4) 0.121(4) 0.026(4) 0.063(4) 0.064(4)
C21 0.118(5) 0.222(7) 0.179(6) -0.031(5) 0.074(4) -0.027(5)
C22 0.163(6) 0.390(10) 0.168(6) -0.089(7) 0.076(5) -0.021(7)
C23 0.0540(19) 0.054(2) 0.046(2) -0.0014(15) 0.0113(15) -0.0058(15)
C24 0.080(3) 0.073(3) 0.051(2) -0.004(2) 0.0227(19) -0.006(2)
C25 0.090(3) 0.072(3) 0.046(2) 0.0117(19) 0.014(2) -0.007(2)
C26 0.063(2) 0.055(2) 0.048(2) 0.0096(17) 0.0066(16) -0.0072(17)
C27 0.085(3) 0.075(3) 0.061(3) 0.024(2) 0.006(2) 0.007(2)
C28 0.090(3) 0.071(3) 0.084(3) 0.025(2) 0.010(3) 0.023(2)
C29 0.074(3) 0.077(3) 0.071(3) 0.010(2) 0.019(2) 0.021(2)
C30 0.0517(19) 0.062(2) 0.055(2) 0.0094(18) 0.0107(16) 0.0040(16)
C31 0.0472(17) 0.050(2) 0.0451(19) 0.0095(15) 0.0018(14) -0.0057(14)
C32 0.058(2) 0.068(2) 0.054(2) -0.0082(18) 0.0158(17) 0.0015(17)
C33 0.060(2) 0.061(2) 0.045(2) -0.0059(17) 0.0082(16) 0.0082(17)
C34 0.064(2) 0.071(3) 0.052(2) -0.0054(19) 0.0131(17) 0.0052(19)
C35 0.060(2) 0.090(3) 0.064(3) -0.012(2) 0.0082(19) 0.013(2)
C36 0.085(3) 0.070(3) 0.058(2) -0.006(2) 0.007(2) 0.031(2)
C37 0.078(3) 0.063(2) 0.056(2) -0.0031(18) 0.0142(19) 0.015(2)
C38 0.065(2) 0.057(2) 0.052(2) -0.0053(17) 0.0118(17) 0.0071(17)
C39 0.060(2) 0.087(3) 0.079(3) 0.000(2) 0.017(2) 0.003(2)
C40 0.228(8) 0.144(6) 0.196(7) -0.008(5) 0.158(7) -0.020(6)
C41 0.146(5) 0.101(4) 0.114(5) 0.006(3) 0.009(4) -0.039(4)
C42 0.070(2) 0.055(2) 0.087(3) -0.003(2) 0.025(2) 0.0074(19)
C43 0.076(3) 0.139(5) 0.136(5) -0.057(4) 0.001(3) 0.010(3)
C44 0.098(4) 0.113(4) 0.137(5) 0.039(4) 0.050(3) 0.005(3)
C45 0.125(5) 0.121(5) 0.144(5) -0.053(4) -0.015(4) 0.058(4)
C46 0.131(5) 0.148(5) 0.084(4) -0.019(4) 0.018(3) 0.018(4)
C47 0.130(5) 0.112(5) 0.197(7) -0.038(5) 0.030(5) -0.041(4)
C48 0.125(5) 0.158(6) 0.128(5) -0.025(4) -0.032(4) 0.069(4)
C49 0.083(4) 0.168(7) 0.297(12) -0.047(6) 0.094(6) -0.014(4)
C50 0.104(3) 0.081(3) 0.101(4) -0.001(3) 0.027(3) 0.033(3)
C51 0.117(4) 0.085(3) 0.131(4) 0.030(3) 0.051(3) -0.010(3)
C52 0.122(5) 0.161(6) 0.157(6) 0.042(4) 0.096(5) 0.022(4)
C53 0.166(6) 0.163(6) 0.091(4) 0.061(4) 0.055(4) 0.050(5)
C54 0.138(5) 0.098(4) 0.130(5) -0.029(3) 0.061(4) -0.032(3)
C55 0.145(5) 0.112(4) 0.151(5) -0.038(4) 0.070(4) 0.018(4)
C56 0.146(6) 0.156(6) 0.148(6) -0.036(5) -0.054(5) 0.020(5)
Li1 0.062(4) 0.099(5) 0.047(3) 0.015(3) 0.009(3) -0.005(3)
N1 0.0533(15) 0.0538(17) 0.0474(16) 0.0055(13) 0.0155(12) 0.0078(13)
N2 0.0639(19) 0.074(2) 0.069(2) -0.0009(17) 0.0194(16) -0.0040(17)
N3 0.0484(14) 0.0540(17) 0.0464(15) 0.0072(13) 0.0081(12) -0.0036(13)
N4 0.0583(16) 0.0523(17) 0.0511(18) -0.0012(14) 0.0121(13) 0.0032(13)
N5 0.0529(17) 0.067(2) 0.080(2) -0.0048(17) 0.0097(16) 0.0098(14)
N6 0.070(2) 0.073(2) 0.0553(19) 0.0077(16) 0.0229(15) 0.0111(16)
O1 0.0552(13) 0.0702(16) 0.0538(15) 0.0124(12) 0.0125(11) 0.0046(11)
O2 0.0618(14) 0.0799(18) 0.0549(15) 0.0170(13) 0.0205(12) 0.0148(13)
Si1 0.0663(7) 0.0798(8) 0.0919(9) -0.0177(7) -0.0017(6) 0.0112(6)
Si2 0.0548(6) 0.0911(9) 0.1108(11) -0.0099(8) 0.0119(6) 0.0210(6)
Si3 0.0997(9) 0.1029(10) 0.0829(9) 0.0316(8) 0.0502(8) 0.0204(8)
Si4 0.0820(8) 0.0853(9) 0.0703(8) -0.0124(6) 0.0171(6) 0.0146(7)
Sm1 0.04935(10) 0.07470(15) 0.05087(12) 0.00723(10) 0.01411(8) 0.00510(9)

loop_
_atom_type_symbol
_atom_type_description
_atom_type_scat_dispersion_real
_atom_type_scat_dispersion_imag
_atom_type_scat_source
C C 0.0033 0.0016 'International Tables Vol C Tables 4.2.6.8 and 6.1.1.4'
H H 0.0000 0.0000 'International Tables Vol C Tables 4.2.6.8 and 6.1.1.4'
N N 0.0061 0.0033 'International Tables Vol C Tables 4.2.6.8 and 6.1.1.4'
O O 0.0106 0.0060 'International Tables Vol C Tables 4.2.6.8 and 6.1.1.4'
Si Si 0.0817 0.0704 'International Tables Vol C Tables 4.2.6.8 and 6.1.1.4'
Sm Sm -0.1638 3.4418 'International Tables Vol C Tables 4.2.6.8 and 6.1.1.4'
Li Li -0.0003 0.0001 'International Tables Vol C Tables 4.2.6.8 and 6.1.1.4'

loop_
_geom_angle_atom_site_label_1
_geom_angle_atom_site_label_2
_geom_angle_atom_site_label_3
_geom_angle
N1 C1 C2 122.2(4)
N1 C1 C10 115.2(3)
C2 C1 C10 122.5(4)
C3 C2 C1 119.9(4)
C3 C2 H2 120.0
C1 C2 H2 120.0
C2 C3 C4 120.1(4)
C2 C3 H3 120.0
C4 C3 H3 120.0
C5 C4 C3 124.8(4)
C5 C4 C9 119.0(4)
C3 C4 C9 116.2(4)
C6 C5 C4 119.8(4)
C6 C5 H5 120.1
C4 C5 H5 120.1
C5 C6 C7 122.0(4)
C5 C6 H6 119.0
C7 C6 H6 119.0
C8 C7 C6 120.7(4)
C8 C7 H7 119.6
C6 C7 H7 119.6
O1 C8 C7 122.7(3)
O1 C8 C9 119.2(3)
C7 C8 C9 118.1(3)
O1 C8 Li1 44.7(2)
C7 C8 Li1 160.1(3)
C9 C8 Li1 77.0(2)
N1 C9 C4 122.7(3)
N1 C9 C8 116.9(3)
C4 C9 C8 120.3(3)
N1 C9 Li1 45.4(2)
C4 C9 Li1 163.7(3)
C8 C9 Li1 72.9(2)
N2 C10 C1 121.2(4)
N2 C10 H10 119.4
C1 C10 H10 119.4
C12 C11 C16 121.1(4)
C12 C11 N2 119.1(4)
C16 C11 N2 119.6(4)
C13 C12 C11 118.7(4)
C13 C12 C17 119.9(4)
C11 C12 C17 121.3(4)
C14 C13 C12 121.6(4)
C14 C13 H13 119.2
C12 C13 H13 119.2
C13 C14 C15 118.8(4)
C13 C14 H14 120.6
C15 C14 H14 120.6
C16 C15 C14 122.4(4)
C16 C15 H15 118.8
C14 C15 H15 118.8
C15 C16 C11 117.3(4)
C15 C16 C20 121.2(4)
C11 C16 C20 121.5(4)
C12 C17 C19 113.0(5)
C12 C17 C18 108.0(5)
C19 C17 C18 110.7(6)
C12 C17 H17 108.3
C19 C17 H17 108.3
C18 C17 H17 108.3
C17 C18 H18A 109.5
C17 C18 H18B 109.5
H18A C18 H18B 109.5
C17 C18 H18C 109.5
H18A C18 H18C 109.5
H18B C18 H18C 109.5
C17 C19 H19A 109.5
C17 C19 H19B 109.5
H19A C19 H19B 109.5
C17 C19 H19C 109.5
H19A C19 H19C 109.5
H19B C19 H19C 109.5
C22 C20 C21 110.1(6)
C22 C20 C16 108.0(7)
C21 C20 C16 114.3(5)
C22 C20 H20 108.1
C21 C20 H20 108.1
C16 C20 H20 108.1
C20 C21 H21A 109.5
C20 C21 H21B 109.5
H21A C21 H21B 109.5
C20 C21 H21C 109.5
H21A C21 H21C 109.5
H21B C21 H21C 109.5
C20 C22 H22A 109.5
C20 C22 H22B 109.5
H22A C22 H22B 109.5
C20 C22 H22C 109.5
H22A C22 H22C 109.5
H22B C22 H22C 109.5
N3 C23 C24 121.6(3)
N3 C23 C32 116.0(3)
C24 C23 C32 122.4(3)
C25 C24 C23 119.5(4)
C25 C24 H24 120.3
C23 C24 H24 120.3
C24 C25 C26 121.0(3)
C24 C25 H25 119.5
C26 C25 H25 119.5
C25 C26 C27 124.7(4)
C25 C26 C31 116.4(3)
C27 C26 C31 118.9(4)
C28 C27 C26 119.6(4)
C28 C27 H27 120.2
C26 C27 H27 120.2
C27 C28 C29 121.8(4)
C27 C28 H28 119.1
C29 C28 H28 119.1
C30 C29 C28 121.7(4)
C30 C29 H29 119.1
C28 C29 H29 119.1
O2 C30 C29 124.5(3)
O2 C30 C31 118.1(3)
C29 C30 C31 117.4(3)
N3 C31 C26 122.2(3)
N3 C31 C30 117.3(3)
C26 C31 C30 120.5(3)
N4 C32 C23 121.4(3)
N4 C32 H32 119.3
C23 C32 H32 119.3
C38 C33 C34 121.6(3)
C38 C33 N4 117.3(3)
C34 C33 N4 121.0(3)
C35 C34 C33 117.1(4)
C35 C34 C39 119.6(4)
C33 C34 C39 123.2(3)
C36 C35 C34 121.9(4)
C36 C35 H35 119.0
C34 C35 H35 119.0
C35 C36 C37 120.1(4)
C35 C36 H36 119.9
C37 C36 H36 119.9
C36 C37 C38 120.9(4)
C36 C37 H37 119.6
C38 C37 H37 119.6
C37 C38 C33 118.3(4)
C37 C38 C42 120.6(4)
C33 C38 C42 121.0(3)
C41 C39 C40 110.8(5)
C41 C39 C34 111.4(4)
C40 C39 C34 113.3(4)
C41 C39 H39 107.0
C40 C39 H39 107.0
C34 C39 H39 107.0
C39 C40 H40A 109.5
C39 C40 H40B 109.5
H40A C40 H40B 109.5
C39 C40 H40C 109.5
H40A C40 H40C 109.5
H40B C40 H40C 109.5
C39 C41 H41A 109.5
C39 C41 H41B 109.5
H41A C41 H41B 109.5
C39 C41 H41C 109.5
H41A C41 H41C 109.5
H41B C41 H41C 109.5
C43 C42 C38 110.8(4)
C43 C42 C44 111.5(4)
C38 C42 C44 113.1(4)
C43 C42 H42 107.0
C38 C42 H42 107.0
C44 C42 H42 107.0
C42 C43 H43A 109.5
C42 C43 H43B 109.5
H43A C43 H43B 109.5
C42 C43 H43C 109.5
H43A C43 H43C 109.5
H43B C43 H43C 109.5
C42 C44 H44A 109.5
C42 C44 H44B 109.5
H44A C44 H44B 109.5
C42 C44 H44C 109.5
H44A C44 H44C 109.5
H44B C44 H44C 109.5
Si1 C45 H45A 109.5
Si1 C45 H45B 109.5
H45A C45 H45B 109.5
Si1 C45 H45C 109.5
H45A C45 H45C 109.5
H45B C45 H45C 109.5
Si1 C46 H46A 109.5
Si1 C46 H46B 109.5
H46A C46 H46B 109.5
Si1 C46 H46C 109.5
H46A C46 H46C 109.5
H46B C46 H46C 109.5
Si1 C47 H47A 109.5
Si1 C47 H47B 109.5
H47A C47 H47B 109.5
Si1 C47 H47C 109.5
H47A C47 H47C 109.5
H47B C47 H47C 109.5
Si2 C48 H48A 109.5
Si2 C48 H48B 109.5
H48A C48 H48B 109.5
Si2 C48 H48C 109.5
H48A C48 H48C 109.5
H48B C48 H48C 109.5
Si2 C49 H49A 109.5
Si2 C49 H49B 109.5
H49A C49 H49B 109.5
Si2 C49 H49C 109.5
H49A C49 H49C 109.5
H49B C49 H49C 109.5
Si2 C50 H50A 109.5
Si2 C50 H50B 109.5
H50A C50 H50B 109.5
Si2 C50 H50C 109.5
H50A C50 H50C 109.5
H50B C50 H50C 109.5
Si3 C51 H51A 109.5
Si3 C51 H51B 109.5
H51A C51 H51B 109.5
Si3 C51 H51C 109.5
H51A C51 H51C 109.5
H51B C51 H51C 109.5
Si3 C52 H52A 109.5
Si3 C52 H52B 109.5
H52A C52 H52B 109.5
Si3 C52 H52C 109.5
H52A C52 H52C 109.5
H52B C52 H52C 109.5
Si3 C53 H53A 109.5
Si3 C53 H53B 109.5
H53A C53 H53B 109.5
Si3 C53 H53C 109.5
H53A C53 H53C 109.5
H53B C53 H53C 109.5
Si4 C54 H54A 109.5
Si4 C54 H54B 109.5
H54A C54 H54B 109.5
Si4 C54 H54C 109.5
H54A C54 H54C 109.5
H54B C54 H54C 109.5
Si4 C55 H55A 109.5
Si4 C55 H55B 109.5
H55A C55 H55B 109.5
Si4 C55 H55C 109.5
H55A C55 H55C 109.5
H55B C55 H55C 109.5
Si4 C56 H56A 109.5
Si4 C56 H56B 109.5
H56A C56 H56B 109.5
Si4 C56 H56C 109.5
H56A C56 H56C 109.5
H56B C56 H56C 109.5
O1 Li1 N3 145.8(4)
O1 Li1 N1 84.1(3)
N3 Li1 N1 128.7(4)
O1 Li1 O2 87.5(3)
N3 Li1 O2 76.9(2)
N1 Li1 O2 102.3(3)
O1 Li1 N4 113.0(3)
N3 Li1 N4 73.2(2)
N1 Li1 N4 103.0(3)
O2 Li1 N4 148.9(3)
O1 Li1 C8 28.41(13)
N3 Li1 C8 173.1(4)
N1 Li1 C8 58.10(19)
O2 Li1 C8 103.6(3)
N4 Li1 C8 105.1(3)
O1 Li1 C9 57.69(18)
N3 Li1 C9 156.4(3)
N1 Li1 C9 28.43(14)
O2 Li1 C9 108.7(3)
N4 Li1 C9 102.2(2)
C8 Li1 C9 30.14(12)
O1 Li1 Sm1 44.67(15)
N3 Li1 Sm1 111.5(3)
N1 Li1 Sm1 98.7(3)
O2 Li1 Sm1 43.17(13)
N4 Li1 Sm1 146.7(3)
C8 Li1 Sm1 66.10(15)
C9 Li1 Sm1 85.32(18)
C1 N1 C9 118.7(3)
C1 N1 Li1 134.0(3)
C9 N1 Li1 106.2(3)
C10 N2 C11 118.6(3)
C23 N3 C31 119.4(3)
C23 N3 Li1 122.6(3)
C31 N3 Li1 117.3(3)
C32 N4 C33 118.4(3)
C32 N4 Li1 106.0(3)
C33 N4 Li1 135.6(3)
Si1 N5 Si2 124.64(19)
Si1 N5 Sm1 116.84(15)
Si2 N5 Sm1 117.99(17)
Si4 N6 Si3 127.1(2)
Si4 N6 Sm1 121.05(16)
Si3 N6 Sm1 111.53(17)
C8 O1 Li1 106.9(3)
C8 O1 Sm1 125.9(2)
Li1 O1 Sm1 97.7(2)
C30 O2 Sm1 146.4(2)
C30 O2 Li1 109.0(3)
Sm1 O2 Li1 91.91(18)
N5 Si1 C47 114.3(2)
N5 Si1 C46 113.4(2)
C47 Si1 C46 108.2(3)
N5 Si1 C45 108.0(2)
C47 Si1 C45 107.4(3)
C46 Si1 C45 104.9(3)
N5 Si1 Sm1 36.82(10)
C47 Si1 Sm1 134.5(2)
C46 Si1 Sm1 115.9(2)
C45 Si1 Sm1 72.13(17)
N5 Si2 C49 112.0(3)
N5 Si2 C48 113.8(2)
C49 Si2 C48 108.6(4)
N5 Si2 C50 108.35(19)
C49 Si2 C50 107.5(3)
C48 Si2 C50 106.2(3)
N6 Si3 C53 114.5(2)
N6 Si3 C52 113.5(2)
C53 Si3 C52 107.3(3)
N6 Si3 C51 107.39(19)
C53 Si3 C51 106.5(3)
C52 Si3 C51 107.1(3)
N6 Si4 C54 108.8(2)
N6 Si4 C55 112.9(2)
C54 Si4 C55 107.4(3)
N6 Si4 C56 114.4(2)
C54 Si4 C56 105.2(3)
C55 Si4 C56 107.7(3)
O2 Sm1 N6 124.83(11)
O2 Sm1 O1 82.26(8)
N6 Sm1 O1 102.46(10)
O2 Sm1 N5 96.49(11)
N6 Sm1 N5 118.73(11)
O1 Sm1 N5 128.62(10)
O2 Sm1 Li1 44.93(14)
N6 Sm1 Li1 123.91(14)
O1 Sm1 Li1 37.64(13)
N5 Sm1 Li1 117.32(14)
O2 Sm1 Si1 91.64(7)
N6 Sm1 Si1 138.07(9)
O1 Sm1 Si1 102.36(6)
N5 Sm1 Si1 26.33(8)
Li1 Sm1 Si1 95.90(12)

loop_
_geom_bond_atom_site_label_1
_geom_bond_atom_site_label_2
_geom_bond_distance
C1 N1 1.321(4)
C1 C2 1.398(5)
C1 C10 1.501(5)
C2 C3 1.362(6)
C2 H2 0.9300
C3 C4 1.414(6)
C3 H3 0.9300
C4 C5 1.410(5)
C4 C9 1.417(5)
C5 C6 1.345(6)
C5 H5 0.9300
C6 C7 1.399(6)
C6 H6 0.9300
C7 C8 1.380(5)
C7 H7 0.9300
C8 O1 1.345(4)
C8 C9 1.421(5)
C8 Li1 2.704(7)
C9 N1 1.367(4)
C9 Li1 2.757(7)
C10 N2 1.229(4)
C10 H10 0.9300
C11 C12 1.382(5)
C11 C16 1.399(5)
C11 N2 1.430(5)
C12 C13 1.373(5)
C12 C17 1.505(6)
C13 C14 1.360(6)
C13 H13 0.9300
C14 C15 1.375(6)
C14 H14 0.9300
C15 C16 1.369(6)
C15 H15 0.9300
C16 C20 1.537(7)
C17 C19 1.507(8)
C17 C18 1.558(9)
C17 H17 0.9800
C18 H18A 0.9600
C18 H18B 0.9600
C18 H18C 0.9600
C19 H19A 0.9600
C19 H19B 0.9600
C19 H19C 0.9600
C20 C22 1.412(10)
C20 C21 1.451(8)
C20 H20 0.9800
C21 H21A 0.9600
C21 H21B 0.9600
C21 H21C 0.9600
C22 H22A 0.9600
C22 H22B 0.9600
C22 H22C 0.9600
C23 N3 1.326(4)
C23 C24 1.402(5)
C23 C32 1.473(5)
C24 C25 1.353(5)
C24 H24 0.9300
C25 C26 1.397(5)
C25 H25 0.9300
C26 C27 1.412(5)
C26 C31 1.416(4)
C27 C28 1.343(6)
C27 H27 0.9300
C28 C29 1.396(5)
C28 H28 0.9300
C29 C30 1.369(5)
C29 H29 0.9300
C30 O2 1.329(4)
C30 C31 1.426(5)
C31 N3 1.356(4)
C32 N4 1.258(4)
C32 H32 0.9300
C33 C38 1.397(5)
C33 C34 1.406(5)
C33 N4 1.438(4)
C34 C35 1.389(5)
C34 C39 1.513(6)
C35 C36 1.365(6)
C35 H35 0.9300
C36 C37 1.375(5)
C36 H36 0.9300
C37 C38 1.384(5)
C37 H37 0.9300
C38 C42 1.518(5)
C39 C41 1.508(6)
C39 C40 1.511(6)
C39 H39 0.9800
C40 H40A 0.9600
C40 H40B 0.9600
C40 H40C 0.9600
C41 H41A 0.9600
C41 H41B 0.9600
C41 H41C 0.9600
C42 C43 1.516(6)
C42 C44 1.521(6)
C42 H42 0.9800
C43 H43A 0.9600
C43 H43B 0.9600
C43 H43C 0.9600
C44 H44A 0.9600
C44 H44B 0.9600
C44 H44C 0.9600
C45 Si1 1.873(5)
C45 H45A 0.9600
C45 H45B 0.9600
C45 H45C 0.9600
C46 Si1 1.872(6)
C46 H46A 0.9600
C46 H46B 0.9600
C46 H46C 0.9600
C47 Si1 1.861(5)
C47 H47A 0.9600
C47 H47B 0.9600
C47 H47C 0.9600
C48 Si2 1.866(6)
C48 H48A 0.9600
C48 H48B 0.9600
C48 H48C 0.9600
C49 Si2 1.858(6)
C49 H49A 0.9600
C49 H49B 0.9600
C49 H49C 0.9600
C50 Si2 1.872(5)
C50 H50A 0.9600
C50 H50B 0.9600
C50 H50C 0.9600
C51 Si3 1.882(5)
C51 H51A 0.9600
C51 H51B 0.9600
C51 H51C 0.9600
C52 Si3 1.870(5)
C52 H52A 0.9600
C52 H52B 0.9600
C52 H52C 0.9600
C53 Si3 1.866(5)
C53 H53A 0.9600
C53 H53B 0.9600
C53 H53C 0.9600
C54 Si4 1.855(5)
C54 H54A 0.9600
C54 H54B 0.9600
C54 H54C 0.9600
C55 Si4 1.858(5)
C55 H55A 0.9600
C55 H55B 0.9600
C55 H55C 0.9600
C56 Si4 1.865(5)
C56 H56A 0.9600
C56 H56B 0.9600
C56 H56C 0.9600
Li1 O1 1.987(7)
Li1 N3 2.009(7)
Li1 N1 2.043(7)
Li1 O2 2.278(7)
Li1 N4 2.498(8)
Li1 Sm1 3.225(7)
N5 Si1 1.693(3)
N5 Si2 1.707(3)
N5 Sm1 2.288(3)
N6 Si4 1.695(4)
N6 Si3 1.702(3)
N6 Sm1 2.285(3)
O1 Sm1 2.287(2)
O2 Sm1 2.207(2)
Si1 Sm1 3.4057(12)
